data_1506564
loop_
_publ_author_name
'Hu, Tianshun'
'Li, Chaozhong'

_publ_section_title
;
 Synthesis of lactams via copper-catalyzed intramolecular vinylation of
 amides.
;
_journal_issue 10
_journal_name_full 'Organic letters'
_journal_page_first 2035
_journal_page_last 2038
_journal_paper_doi 10.1021/ol0505555
_journal_volume 7
_journal_year 2005
_chemical_formula_sum 'C6 H9 N O2'
_chemical_formula_weight 127.14
_chemical_name_systematic
; 
 ? 
;
_space_group_IT_number 14
_symmetry_cell_setting monoclinic
_symmetry_space_group_name_Hall '-P 2ybc'
_symmetry_space_group_name_H-M 'P 1 21/c 1'
_atom_sites_solution_hydrogens geom
_atom_sites_solution_primary direct
_atom_sites_solution_secondary difmap
_audit_creation_method SHELXL-97
_cell_angle_alpha 90.00
_cell_angle_beta 108.713(2)
_cell_angle_gamma 90.00
_cell_formula_units_Z 4
_cell_length_a 8.6325(11)
_cell_length_b 8.2795(10)
_cell_length_c 9.4032(12)
_cell_measurement_reflns_used 1366
_cell_measurement_temperature 293(2)
_cell_measurement_theta_max 50.127
_cell_measurement_theta_min 4.982
_cell_volume 636.55(14)
_computing_cell_refinement 'Bruker SMART'
_computing_data_collection 'Bruker SMART'
_computing_data_reduction 'Bruker SHELXTL'
_computing_molecular_graphics 'Bruker SHELXTL'
_computing_publication_material 'Bruker SHELXTL'
_computing_structure_refinement 'SHELXL-97 (Sheldrick, 1997)'
_computing_structure_solution 'SHELXS-97 (Sheldrick, 1990)'
_diffrn_ambient_temperature 293(2)
_diffrn_measured_fraction_theta_full 0.997
_diffrn_measured_fraction_theta_max 0.997
_diffrn_measurement_device_type 'CCD area detector'
_diffrn_measurement_method 'phi and omega scans'
_diffrn_radiation_monochromator graphite
_diffrn_radiation_source 'fine-focus sealed tube'
_diffrn_radiation_type MoK\a
_diffrn_radiation_wavelength 0.71073
_diffrn_reflns_av_R_equivalents 0.0377
_diffrn_reflns_av_sigmaI/netI 0.0327
_diffrn_reflns_limit_h_max 10
_diffrn_reflns_limit_h_min -10
_diffrn_reflns_limit_k_max 10
_diffrn_reflns_limit_k_min -9
_diffrn_reflns_limit_l_max 6
_diffrn_reflns_limit_l_min -11
_diffrn_reflns_number 3486
_diffrn_reflns_theta_full 26.50
_diffrn_reflns_theta_max 26.50
_diffrn_reflns_theta_min 2.49
_exptl_absorpt_coefficient_mu 0.100
_exptl_absorpt_correction_T_max 1.00000
_exptl_absorpt_correction_T_min 0.64589
_exptl_absorpt_correction_type empirical
_exptl_crystal_colour colorless
_exptl_crystal_density_diffrn 1.327
_exptl_crystal_density_method 'not measured'
_exptl_crystal_F_000 272
_exptl_crystal_size_max 0.467
_exptl_crystal_size_mid 0.438
_exptl_crystal_size_min 0.148
_refine_diff_density_max 0.883
_refine_diff_density_min -0.375
_refine_diff_density_rms 0.061
_refine_ls_extinction_method none
_refine_ls_goodness_of_fit_ref 1.044
_refine_ls_hydrogen_treatment mixed
_refine_ls_matrix_type full
_refine_ls_number_parameters 127
_refine_ls_number_reflns 1312
_refine_ls_number_restraints 9
_refine_ls_restrained_S_all 1.045
_refine_ls_R_factor_all 0.0844
_refine_ls_R_factor_gt 0.0738
_refine_ls_shift/su_max 0.043
_refine_ls_shift/su_mean 0.002
_refine_ls_structure_factor_coef Fsqd
_refine_ls_weighting_details 'calc w=1/[\s^2^(Fo^2^)+(0.1261P)^2^+0.4338P] where P=(Fo^2^+2Fc^2^)/3'
_refine_ls_weighting_scheme calc
_refine_ls_wR_factor_gt 0.2128
_refine_ls_wR_factor_ref 0.2232
_reflns_number_gt 1067
_reflns_number_total 1312
_reflns_threshold_expression >2sigma(I)
_cod_data_source_file ol0505555si20050314_065612.cif
_cod_data_source_block cd2586
_cod_depositor_comments
;
The following automatic conversions were performed:

'_symmetry_cell_setting' value 'Monoclinic' changed to 'monoclinic'
according to /home/saulius/struct/CIF-dictionaries/cif_core.dic
dictionary named 'cif_core.dic' version 2.4.1 from 2010-06-29.

Automatic conversion script
Id: cif_fix_values 1715 2011-07-08 13:25:40Z adriana 
;
_cod_original_sg_symbol_H-M P2(1)/c
_cod_database_code 1506564

loop_
_symmetry_equiv_pos_as_xyz
'x, y, z'
'-x, y+1/2, -z+1/2'
'-x, -y, -z'
'x, -y-1/2, z-1/2'

loop_
_atom_site_label
_atom_site_type_symbol
_atom_site_fract_x
_atom_site_fract_y
_atom_site_fract_z
_atom_site_U_iso_or_equiv
_atom_site_adp_type
_atom_site_occupancy
_atom_site_symmetry_multiplicity
_atom_site_calc_flag
_atom_site_refinement_flags
O1 O 0.2818(3) 0.1800(3) 0.6476(2) 0.0610(7) Uani 1 1 d .
O2 O 0.6673(3) 0.1435(3) 0.9051(3) 0.0458(7) Uani 0.80 1 d P
O2' O 0.6462(11) 0.1687(13) 0.9932(12) 0.0373(18) Uani 0.20 1 d P
N1 N 0.2734(3) 0.1254(3) 0.8800(2) 0.0434(6) Uani 1 1 d D
C1 C 0.3273(3) 0.2078(3) 0.7820(3) 0.0398(7) Uani 1 1 d .
C2 C 0.4503(4) 0.3383(3) 0.8504(3) 0.0485(8) Uani 1 1 d D
C3 C 0.6072(5) 0.2754(5) 0.9634(6) 0.0779(13) Uani 1 1 d D
C4 C 0.1702(3) -0.0109(3) 0.8544(3) 0.0468(7) Uani 1 1 d .
C5 C 0.1775(4) -0.0940(4) 0.9999(4) 0.0611(9) Uani 1 1 d D
C6 C 0.0755(5) -0.0602(5) 0.7231(4) 0.0707(11) Uani 1 1 d D
H1 H 0.310(4) 0.160(4) 0.966(2) 0.050(9) Uiso 1 1 d D
H2 H 0.464(5) 0.396(5) 0.765(3) 0.087(13) Uiso 1 1 d D
H3 H 0.405(4) 0.408(4) 0.904(3) 0.062(10) Uiso 1 1 d D
H4 H 0.604(15) 0.234(14) 1.060(6) 0.08(6) Uiso 1 1 d D
H5 H 0.689(4) 0.360(4) 0.992(4) 0.072(10) Uiso 1 1 d D
H6 H 0.147(4) -0.018(4) 1.068(3) 0.071(11) Uiso 1 1 d D
H7 H 0.104(4) -0.184(4) 0.972(4) 0.075(11) Uiso 1 1 d D
H8 H 0.013(4) -0.155(3) 0.721(4) 0.067(10) Uiso 1 1 d D
H9 H 0.064(4) 0.006(4) 0.644(3) 0.061(10) Uiso 1 1 d D

loop_
_atom_site_aniso_label
_atom_site_aniso_U_11
_atom_site_aniso_U_22
_atom_site_aniso_U_33
_atom_site_aniso_U_23
_atom_site_aniso_U_13
_atom_site_aniso_U_12
O1 0.0802(16) 0.0642(14) 0.0367(11) -0.0014(9) 0.0163(10) -0.0107(11)
O2 0.0469(14) 0.0401(13) 0.0492(15) -0.0019(11) 0.0139(12) 0.0007(10)
O2' 0.039(5) 0.035(5) 0.043(5) 0.007(4) 0.019(4) 0.001(4)
N1 0.0483(13) 0.0446(12) 0.0343(12) -0.0027(10) 0.0091(10) -0.0049(9)
C1 0.0442(13) 0.0348(12) 0.0382(13) 0.0044(10) 0.0101(10) 0.0084(10)
C2 0.0620(18) 0.0318(13) 0.0488(16) 0.0035(11) 0.0137(14) 0.0004(11)
C3 0.0511(19) 0.050(2) 0.121(4) -0.028(2) 0.011(2) -0.0056(16)
C4 0.0344(13) 0.0481(15) 0.0574(17) -0.0030(12) 0.0141(12) -0.0012(11)
C5 0.0421(16) 0.0598(19) 0.075(2) 0.0146(17) 0.0103(15) -0.0061(14)
C6 0.065(2) 0.081(3) 0.062(2) -0.0139(19) 0.0161(17) -0.0263(19)

loop_
_atom_type_symbol
_atom_type_description
_atom_type_scat_dispersion_real
_atom_type_scat_dispersion_imag
_atom_type_scat_source
C C 0.0033 0.0016 'International Tables Vol C Tables 4.2.6.8 and 6.1.1.4'
H H 0.0000 0.0000 'International Tables Vol C Tables 4.2.6.8 and 6.1.1.4'
N N 0.0061 0.0033 'International Tables Vol C Tables 4.2.6.8 and 6.1.1.4'
O O 0.0106 0.0060 'International Tables Vol C Tables 4.2.6.8 and 6.1.1.4'

loop_
_geom_angle_atom_site_label_1
_geom_angle_atom_site_label_2
_geom_angle_atom_site_label_3
_geom_angle
_geom_angle_site_symmetry_1
_geom_angle_site_symmetry_3
O2' O2 C3 43.0(6) . .
O2' O2 C5 85.3(6) . 3_657
C3 O2 C5 112.1(3) . 3_657
O2 O2' C3 95.6(9) . .
O2 O2' C5 60.0(6) . 3_657
C3 O2' C5 127.0(8) . 3_657
O2 O2' H4 156(5) . .
C3 O2' H4 61(4) . .
C5 O2' H4 136(7) 3_657 .
C1 N1 C4 128.9(2) . .
C1 N1 H1 113(2) . .
C4 N1 H1 118(2) . .
O1 C1 N1 123.2(3) . .
O1 C1 C2 121.8(2) . .
N1 C1 C2 115.0(2) . .
C1 C2 C3 113.6(2) . .
C1 C2 H2 105(3) . .
C3 C2 H2 116(3) . .
C1 C2 H3 108(2) . .
C3 C2 H3 106(2) . .
H2 C2 H3 109(3) . .
O2' C3 O2 41.4(7) . .
O2' C3 C2 132.3(7) . .
O2 C3 C2 110.7(3) . .
O2' C3 H4 61(8) . .
O2 C3 H4 102(8) . .
C2 C3 H4 119(7) . .
O2' C3 H5 115(2) . .
O2 C3 H5 110(2) . .
C2 C3 H5 111(2) . .
H4 C3 H5 103(7) . .
C6 C4 N1 125.4(3) . .
C6 C4 C5 122.9(3) . .
N1 C4 C5 111.6(2) . .
O2 C5 C4 117.4(3) 3_657 .
O2 C5 O2' 34.7(4) 3_657 3_657
C4 C5 O2' 88.7(4) . 3_657
O2 C5 H6 100(2) 3_657 .
C4 C5 H6 111(2) . .
O2' C5 H6 131(2) 3_657 .
O2 C5 H7 111(2) 3_657 .
C4 C5 H7 106(2) . .
O2' C5 H7 104(2) 3_657 .
H6 C5 H7 113(3) . .
C4 C6 H8 117(2) . .
C4 C6 H9 117(2) . .
H8 C6 H9 125(3) . .

loop_
_geom_bond_atom_site_label_1
_geom_bond_atom_site_label_2
_geom_bond_distance
_geom_bond_site_symmetry_2
O1 C1 1.219(3) .
O2 O2' 0.927(10) .
O2 C3 1.394(5) .
O2 C5 1.412(4) 3_657
O2' C3 0.955(9) .
O2' C5 1.624(11) 3_657
O2' H4 0.99(11) .
N1 C1 1.344(3) .
N1 C4 1.411(4) .
N1 H1 0.819(18) .
C1 C2 1.507(4) .
C2 C3 1.521(5) .
C2 H2 0.969(19) .
C2 H3 0.932(18) .
C3 H4 0.98(2) .
C3 H5 0.970(19) .
C4 C6 1.308(4) .
C4 C5 1.514(4) .
C5 O2 1.412(4) 3_657
C5 O2' 1.624(11) 3_657
C5 H6 0.993(19) .
C5 H7 0.958(19) .
C6 H8 0.945(19) .
C6 H9 0.903(18) .

loop_
_geom_torsion_atom_site_label_1
_geom_torsion_atom_site_label_2
_geom_torsion_atom_site_label_3
_geom_torsion_atom_site_label_4
_geom_torsion
_geom_torsion_site_symmetry_1
_geom_torsion_site_symmetry_4
C5 O2 O2' C3 129.9(7) 3_657 .
C3 O2 O2' C5 -129.9(7) . 3_657
C4 N1 C1 O1 5.5(4) . .
C4 N1 C1 C2 -174.2(2) . .
O1 C1 C2 C3 -118.1(3) . .
N1 C1 C2 C3 61.6(4) . .
C5 O2' C3 O2 56.3(9) 3_657 .
O2 O2' C3 C2 72.0(11) . .
C5 O2' C3 C2 128.4(8) 3_657 .
C5 O2 C3 O2' -55.6(9) 3_657 .
O2' O2 C3 C2 -131.2(9) . .
C5 O2 C3 C2 173.2(3) 3_657 .
C1 C2 C3 O2' 5.9(12) . .
C1 C2 C3 O2 48.2(5) . .
C1 N1 C4 C6 -17.6(5) . .
C1 N1 C4 C5 164.0(3) . .
C6 C4 C5 O2 125.7(4) . 3_657
N1 C4 C5 O2 -55.7(4) . 3_657
C6 C4 C5 O2' 105.6(5) . 3_657
N1 C4 C5 O2' -75.9(4) . 3_657
